data_7037876
loop_
_publ_author_name
'Abrahams, Brendan F.'
'Dharma, A. David'
'Dyett, Brendan'
'Hudson, Timothy A.'
'Maynard-Casely, Helen'
'Kingsbury, Christopher J.'
'McCormick, Laura J.'
'Robson, Richard'
'Sutton, Ashley L.'
'White, Keith F.'

_publ_section_title
;
 An indirect generation of 1D M(II)-2,5-dihydroxybenzoquinone coordination
 polymers, their structural rearrangements and generation of materials
 with a high affinity for H2, CO2 and CH4.
;
_journal_issue 4
_journal_name_full 'Dalton transactions (Cambridge, England : 2003)'
_journal_page_first 1339
_journal_page_last 1344
_journal_paper_doi 10.1039/c5dt04095g
_journal_volume 45
_journal_year 2016
_chemical_formula_sum 'C8.5 H20 Mg O10.5'
_chemical_formula_weight 314.55
_space_group_crystal_system monoclinic
_space_group_IT_number 15
_space_group_name_Hall '-C 2yc'
_space_group_name_H-M_alt 'C 1 2/c 1'
_symmetry_space_group_name_Hall '-C 2yc'
_symmetry_space_group_name_H-M 'C 1 2/c 1'
_atom_sites_solution_hydrogens mixed
_audit_creation_method SHELXL-2014/7
_audit_update_record
;
2015-10-18 deposited with the CCDC.
2015-12-22 downloaded from the CCDC.
;
_cell_angle_alpha 90
_cell_angle_beta 103.261(5)
_cell_angle_gamma 90
_cell_formula_units_Z 8
_cell_length_a 21.0769(13)
_cell_length_b 15.6680(8)
_cell_length_c 9.2192(4)
_cell_measurement_reflns_used 1107
_cell_measurement_temperature 130(1)
_cell_measurement_theta_max 72.74
_cell_measurement_theta_min 3.55
_cell_volume 2963.3(3)
_computing_cell_refinement
;
CrysAlisPro, Oxford Diffraction Ltd.,
Version 1.171.34.39 (release 18-08-2010 CrysAlis171 .NET)
(compiled Aug 18 2010,17:42:00)
;
_computing_data_collection
;
CrysAlisPro, Oxford Diffraction Ltd.,
Version 1.171.34.39 (release 18-08-2010 CrysAlis171 .NET)
(compiled Aug 18 2010,17:42:00)
;
_computing_data_reduction
;
CrysAlisPro, Oxford Diffraction Ltd.,
Version 1.171.34.39 (release 18-08-2010 CrysAlis171 .NET)
(compiled Aug 18 2010,17:42:00)
;
_computing_structure_refinement 'SHELXL-2014/7 (Sheldrick, 2014)'
_computing_structure_solution 'SHELXT-2014/7 (Sheldrick, 2014)'
_diffrn_ambient_temperature 130(2)
_diffrn_detector_area_resol_mean 10.2273
_diffrn_measured_fraction_theta_full 0.986
_diffrn_measured_fraction_theta_max 0.949
_diffrn_measurement_device_type 'SuperNova, Dual, Cu at zero, Atlas'
_diffrn_measurement_method '\w scans'
_diffrn_radiation_type CuK\a
_diffrn_radiation_wavelength 1.54184
_diffrn_reflns_av_R_equivalents 0.0428
_diffrn_reflns_av_unetI/netI 0.0662
_diffrn_reflns_laue_measured_fraction_full 0.986
_diffrn_reflns_laue_measured_fraction_max 0.949
_diffrn_reflns_limit_h_max 25
_diffrn_reflns_limit_h_min -17
_diffrn_reflns_limit_k_max 19
_diffrn_reflns_limit_k_min -18
_diffrn_reflns_limit_l_max 10
_diffrn_reflns_limit_l_min -11
_diffrn_reflns_number 4769
_diffrn_reflns_point_group_measured_fraction_full 0.986
_diffrn_reflns_point_group_measured_fraction_max 0.949
_diffrn_reflns_theta_full 67.684
_diffrn_reflns_theta_max 72.893
_diffrn_reflns_theta_min 3.550
_diffrn_source 'SuperNova (Cu) X-ray Source'
_exptl_absorpt_coefficient_mu 1.506
_exptl_absorpt_correction_T_max 1.00
_exptl_absorpt_correction_T_min 0.727
_exptl_absorpt_correction_type multi-scan
_exptl_absorpt_process_details
;
CrysAlisPro, Oxford Diffraction Ltd.,
Version 1.171.34.39 (release 18-08-2010 CrysAlis171 .NET)
(compiled Aug 18 2010,17:42:00)
Empirical absorption correction using spherical harmonics,
 implemented in SCALE3 ABSPACK scaling algorithm.
;
_exptl_crystal_colour red
_exptl_crystal_density_diffrn 1.410
_exptl_crystal_description plate
_exptl_crystal_F_000 1336
_exptl_crystal_size_max 0.134
_exptl_crystal_size_mid 0.049
_exptl_crystal_size_min 0.044
_refine_diff_density_max 0.526
_refine_diff_density_min -0.278
_refine_diff_density_rms 0.064
_refine_ls_extinction_method none
_refine_ls_goodness_of_fit_ref 0.996
_refine_ls_hydrogen_treatment mixed
_refine_ls_matrix_type full
_refine_ls_number_parameters 152
_refine_ls_number_reflns 2818
_refine_ls_number_restraints 2
_refine_ls_restrained_S_all 0.996
_refine_ls_R_factor_all 0.0861
_refine_ls_R_factor_gt 0.0571
_refine_ls_shift/su_max 0.000
_refine_ls_shift/su_mean 0.000
_refine_ls_structure_factor_coef Fsqd
_refine_ls_weighting_details 'w=1/[\s^2^(Fo^2^)+(0.0762P)^2^] where P=(Fo^2^+2Fc^2^)/3'
_refine_ls_weighting_scheme calc
_refine_ls_wR_factor_gt 0.1424
_refine_ls_wR_factor_ref 0.1562
_reflns_Friedel_coverage 0.000
_reflns_number_gt 1829
_reflns_number_total 2818
_reflns_threshold_expression 'I > 2\s(I)'
_cod_data_source_file c5dt04095g2.cif
_cod_data_source_block cisMgdhbqH2O2
_cod_depositor_comments 'Adding full bibliography for 7037876--7037879.cif.'
_cod_original_formula_sum 'C8.50 H20 Mg O10.50'
_cod_database_code 7037876
_shelx_shelxl_version_number 2014/7
_shelx_space_group_comment
;
The symmetry employed for this shelxl refinement is uniquely defined
by the following loop, which should always be used as a source of
symmetry information in preference to the above space-group names.
They are only intended as comments.
;
_exptl_absorpt_special_details
;
loop_
  _platon_squeeze_void_nr
  _platon_squeeze_void_average_x
  _platon_squeeze_void_average_y
  _platon_squeeze_void_average_z
  _platon_squeeze_void_volume
  _platon_squeeze_void_count_electrons
  _platon_squeeze_void_content
   1  0.500  0.000  0.028       564       172 ' '
   2  1.000  0.500  0.007       564       172 ' '
_platon_squeeze_void_probe_radius                  1.20
_platon_squeeze_details 
;

loop_
_space_group_symop_operation_xyz
'x, y, z'
'-x, y, -z+1/2'
'x+1/2, y+1/2, z'
'-x+1/2, y+1/2, -z+1/2'
'-x, -y, -z'
'x, -y, z-1/2'
'-x+1/2, -y+1/2, -z'
'x+1/2, -y+1/2, z-1/2'

loop_
_atom_site_label
_atom_site_type_symbol
_atom_site_fract_x
_atom_site_fract_y
_atom_site_fract_z
_atom_site_U_iso_or_equiv
_atom_site_adp_type
_atom_site_occupancy
_atom_site_site_symmetry_order
_atom_site_calc_flag
_atom_site_refinement_flags_posn
_atom_site_refinement_flags_adp
Mg1 Mg 0.81392(5) 0.92470(6) 0.26186(10) 0.0289(3) Uani 1 1 d . .
O3 O 0.90601(10) 0.89990(15) 0.4018(2) 0.0335(5) Uani 1 1 d . .
O2 O 0.76692(11) 0.91475(13) 0.4335(2) 0.0321(5) Uani 1 1 d . .
O1 O 0.79350(11) 0.79554(13) 0.2595(2) 0.0321(5) Uani 1 1 d . .
O4 O 0.87291(10) 0.91448(14) 0.1129(2) 0.0305(5) Uani 1 1 d . .
O5 O 0.73600(12) 0.95106(16) 0.0936(2) 0.0330(5) Uani 1 1 d . .
O6 O 0.83128(12) 1.05130(14) 0.3117(2) 0.0323(5) Uani 1 1 d D .
O1W O 0.92986(12) 0.86757(16) 0.7017(2) 0.0407(6) Uani 1 1 d . .
C4 C 0.95333(16) 0.9031(2) 0.3387(3) 0.0293(7) Uani 1 1 d . .
C3 C 0.73280(15) 0.8169(2) 0.5954(3) 0.0308(7) Uani 1 1 d . .
H3 H 0.7210 0.8603 0.6562 0.037 Uiso 1 1 calc R U
C2 C 0.75681(15) 0.8379(2) 0.4722(3) 0.0284(7) Uani 1 1 d . .
C1 C 0.77371(15) 0.7690(2) 0.3717(3) 0.0277(6) Uani 1 1 d . .
C6 C 0.93375(16) 0.90760(19) 0.1681(3) 0.0292(7) Uani 1 1 d . .
C5 C 1.01832(16) 0.9044(2) 0.4121(3) 0.0330(7) Uani 1 1 d . .
H5 H 1.0301 0.9031 0.5179 0.040 Uiso 1 1 calc R U
O2W O 0.66351(16) 0.8204(2) -0.0653(4) 0.0741(10) Uani 1 1 d . .
H62 H 0.838(2) 1.060(3) 0.4019(14) 0.064(10) Uiso 1 1 d D U
H61 H 0.8593(15) 1.064(3) 0.267(4) 0.064(10) Uiso 1 1 d D U
H5B H 0.712(3) 0.904(4) 0.041(6) 0.11(2) Uiso 1 1 d . .
H5A H 0.7394(19) 0.991(3) 0.044(4) 0.049(12) Uiso 1 1 d . .

loop_
_atom_site_aniso_label
_atom_site_aniso_U_11
_atom_site_aniso_U_22
_atom_site_aniso_U_33
_atom_site_aniso_U_23
_atom_site_aniso_U_13
_atom_site_aniso_U_12
Mg1 0.0412(6) 0.0270(5) 0.0231(5) 0.0019(4) 0.0170(4) -0.0025(4)
O3 0.0414(13) 0.0422(13) 0.0214(10) 0.0024(9) 0.0161(9) 0.0009(10)
O2 0.0509(14) 0.0226(11) 0.0292(11) 0.0013(8) 0.0220(10) -0.0016(9)
O1 0.0488(13) 0.0261(11) 0.0277(10) 0.0015(9) 0.0216(10) -0.0013(10)
O4 0.0395(12) 0.0331(12) 0.0222(10) 0.0001(9) 0.0141(9) -0.0024(10)
O5 0.0426(14) 0.0301(13) 0.0280(11) 0.0031(10) 0.0119(10) -0.0053(11)
O6 0.0484(14) 0.0274(12) 0.0247(11) 0.0005(9) 0.0156(10) -0.0046(10)
O1W 0.0541(15) 0.0474(15) 0.0246(10) -0.0001(10) 0.0171(10) 0.0065(11)
C4 0.0445(18) 0.0279(16) 0.0205(13) 0.0013(12) 0.0178(13) 0.0003(13)
C3 0.0430(19) 0.0269(16) 0.0284(15) -0.0037(12) 0.0204(14) -0.0013(13)
C2 0.0325(16) 0.0261(16) 0.0279(15) 0.0008(12) 0.0094(13) 0.0002(13)
C1 0.0358(16) 0.0283(15) 0.0231(13) -0.0005(12) 0.0149(12) -0.0038(13)
C6 0.0425(18) 0.0257(15) 0.0215(14) -0.0004(12) 0.0115(13) -0.0023(13)
C5 0.0438(19) 0.0418(19) 0.0163(12) 0.0019(12) 0.0129(13) 0.0008(15)
O2W 0.082(2) 0.064(2) 0.080(2) -0.0243(17) 0.0267(18) -0.0079(17)

loop_
_atom_type_symbol
_atom_type_description
_atom_type_scat_dispersion_real
_atom_type_scat_dispersion_imag
_atom_type_scat_source
C C 0.0181 0.0091 'International Tables Vol C Tables 4.2.6.8 and 6.1.1.4'
H H 0.0000 0.0000 'International Tables Vol C Tables 4.2.6.8 and 6.1.1.4'
O O 0.0492 0.0322 'International Tables Vol C Tables 4.2.6.8 and 6.1.1.4'
Mg Mg 0.1719 0.1771 'International Tables Vol C Tables 4.2.6.8 and 6.1.1.4'

loop_
_geom_angle_atom_site_label_1
_geom_angle_atom_site_label_2
_geom_angle_atom_site_label_3
_geom_angle
_geom_angle_site_symmetry_1
_geom_angle_site_symmetry_3
O5 Mg1 O6 92.63(11) . .
O5 Mg1 O2 98.96(10) . .
O6 Mg1 O2 89.64(9) . .
O5 Mg1 O4 90.72(9) . .
O6 Mg1 O4 96.93(9) . .
O2 Mg1 O4 168.06(10) . .
O5 Mg1 O1 93.51(10) . .
O6 Mg1 O1 167.22(9) . .
O2 Mg1 O1 78.34(8) . .
O4 Mg1 O1 94.19(9) . .
O5 Mg1 O3 167.96(9) . .
O6 Mg1 O3 87.10(10) . .
O2 Mg1 O3 93.08(9) . .
O4 Mg1 O3 77.37(8) . .
O1 Mg1 O3 89.21(10) . .
O5 Mg1 C1 101.07(10) . .
O6 Mg1 C1 143.39(9) . .
O2 Mg1 C1 54.94(8) . .
O4 Mg1 C1 116.45(9) . .
O1 Mg1 C1 23.93(8) . .
O3 Mg1 C1 86.08(9) . .
O5 Mg1 C2 102.92(10) . .
O6 Mg1 C2 113.01(9) . .
O2 Mg1 C2 24.15(9) . .
O4 Mg1 C2 146.10(10) . .
O1 Mg1 C2 54.61(8) . .
O3 Mg1 C2 88.22(9) . .
C1 Mg1 C2 30.90(8) . .
O5 Mg1 C6 113.83(9) . .
O6 Mg1 C6 91.93(9) . .
O2 Mg1 C6 147.06(10) . .
O4 Mg1 C6 23.38(8) . .
O1 Mg1 C6 95.81(9) . .
O3 Mg1 C6 54.18(8) . .
C1 Mg1 C6 112.50(9) . .
C2 Mg1 C6 134.41(9) . .
C4 O3 Mg1 115.07(18) . .
C2 O2 Mg1 115.07(18) . .
C1 O1 Mg1 114.75(19) . .
C6 O4 Mg1 116.61(17) . .
O3 C4 C5 124.9(3) . .
O3 C4 C6 114.7(3) . .
C5 C4 C6 120.3(3) . .
C2 C3 C1 118.7(3) . 7_666
O2 C2 C3 124.3(3) . .
O2 C2 C1 114.8(2) . .
C3 C2 C1 120.9(3) . .
O2 C2 Mg1 40.78(13) . .
C3 C2 Mg1 164.1(2) . .
C1 C2 Mg1 74.29(16) . .
O1 C1 C3 124.1(3) . 7_666
O1 C1 C2 115.5(3) . .
C3 C1 C2 120.4(2) 7_666 .
O1 C1 Mg1 41.32(14) . .
C3 C1 Mg1 163.4(2) 7_666 .
C2 C1 Mg1 74.81(17) . .
O4 C6 C5 125.7(3) . 2_755
O4 C6 C4 115.1(2) . .
C5 C6 C4 119.3(3) 2_755 .
O4 C6 Mg1 40.01(12) . .
C5 C6 Mg1 165.5(2) 2_755 .
C4 C6 Mg1 75.11(17) . .
C6 C5 C4 120.2(3) 2_755 .

loop_
_geom_bond_atom_site_label_1
_geom_bond_atom_site_label_2
_geom_bond_distance
_geom_bond_site_symmetry_2
Mg1 O5 2.026(3) .
Mg1 O6 2.050(2) .
Mg1 O2 2.056(2) .
Mg1 O4 2.059(2) .
Mg1 O1 2.068(2) .
Mg1 O3 2.106(2) .
Mg1 C1 2.844(3) .
Mg1 C2 2.852(3) .
Mg1 C6 2.863(3) .
O3 C4 1.266(3) .
O2 C2 1.288(4) .
O1 C1 1.271(3) .
O4 C6 1.271(4) .
C4 C5 1.382(4) .
C4 C6 1.533(4) .
C3 C2 1.384(4) .
C3 C1 1.393(4) 7_666
C2 C1 1.517(4) .
C1 C3 1.393(4) 7_666
C6 C5 1.382(4) 2_755
C5 C6 1.382(4) 2_755
